data_4305012
loop_
_publ_author_name
'Jian Zhang'
'Emily Chew'
'Shumei Chen'
'Jimmy T. H. Pham'
'Xianhui Bu'

_publ_contact_author_address
;
Department of Chemistry and Biochemistry
California State University, Long Beach
1250 Bellflower Boulevard, Long Beach, CA 90840
;
_publ_contact_author_email xbu@csulb.edu
_publ_contact_author_name 'Xianhui Bu'
_publ_section_title
;
Three-Dimensional Homochiral Transition-Metal Camphorate Architectures
Directed by a Flexible Auxiliary Ligand
;
_journal_name_full 'Inorganic Chemistry'
_journal_page_first 3495
_journal_page_last 3497
_journal_paper_doi 10.1021/ic800195u
_journal_volume 47
_journal_year 2008
_chemical_absolute_configuration rm
_chemical_formula_sum 'C23 H32 Co N2 O6'
_chemical_formula_weight 491.44
_chemical_name_systematic
; 
 ? 
;
_space_group_IT_number 19
_symmetry_cell_setting orthorhombic
_symmetry_space_group_name_Hall 'P 2ac 2ab'
_symmetry_space_group_name_H-M 'P 21 21 21'
_atom_sites_solution_hydrogens geom
_atom_sites_solution_primary direct
_atom_sites_solution_secondary difmap
_audit_creation_method SHELXL-97
_cell_angle_alpha 90.00
_cell_angle_beta 90.00
_cell_angle_gamma 90.00
_cell_formula_units_Z 4
_cell_length_a 9.6171(2)
_cell_length_b 14.5971(5)
_cell_length_c 16.3977(4)
_cell_measurement_reflns_used 1301
_cell_measurement_temperature 273(2)
_cell_measurement_theta_max 20.53
_cell_measurement_theta_min 2.54
_cell_volume 2301.94(11)
_computing_cell_refinement 'Bruker SMART'
_computing_data_collection 'Bruker SMART'
_computing_data_reduction 'Bruker SAINT'
_computing_molecular_graphics 'Bruker SHELXTL'
_computing_publication_material 'Bruker SHELXTL'
_computing_structure_refinement 'SHELXL-97 (Sheldrick, 1997)'
_computing_structure_solution 'SHELXS-97 (Sheldrick, 1990)'
_diffrn_ambient_temperature 273(2)
_diffrn_measured_fraction_theta_full 0.996
_diffrn_measured_fraction_theta_max 0.996
_diffrn_measurement_device_type 'CCD area detector'
_diffrn_measurement_method 'phi and omega scans'
_diffrn_radiation_monochromator graphite
_diffrn_radiation_source 'fine-focus sealed tube'
_diffrn_radiation_type MoK\a
_diffrn_radiation_wavelength 0.71073
_diffrn_reflns_av_R_equivalents 0.0728
_diffrn_reflns_av_sigmaI/netI 0.1004
_diffrn_reflns_limit_h_max 10
_diffrn_reflns_limit_h_min -10
_diffrn_reflns_limit_k_max 15
_diffrn_reflns_limit_k_min -7
_diffrn_reflns_limit_l_max 17
_diffrn_reflns_limit_l_min -17
_diffrn_reflns_number 9066
_diffrn_reflns_theta_full 25.00
_diffrn_reflns_theta_max 25.00
_diffrn_reflns_theta_min 1.87
_exptl_absorpt_coefficient_mu 0.787
_exptl_absorpt_correction_type none
_exptl_crystal_colour red
_exptl_crystal_density_diffrn 1.418
_exptl_crystal_density_method 'not measured'
_exptl_crystal_description diamond
_exptl_crystal_F_000 1036
_exptl_crystal_size_max 0.26
_exptl_crystal_size_mid .18
_exptl_crystal_size_min .09
_refine_diff_density_max 0.284
_refine_diff_density_min -0.286
_refine_diff_density_rms 0.078
_refine_ls_abs_structure_details 'Flack H D (1983), Acta Cryst. A39, 876-881'
_refine_ls_abs_structure_Flack 0.02(3)
_refine_ls_extinction_method none
_refine_ls_goodness_of_fit_ref 0.992
_refine_ls_hydrogen_treatment constr
_refine_ls_matrix_type full
_refine_ls_number_parameters 289
_refine_ls_number_reflns 2999
_refine_ls_number_restraints 0
_refine_ls_restrained_S_all 0.992
_refine_ls_R_factor_all 0.0580
_refine_ls_R_factor_gt 0.0413
_refine_ls_shift/su_max 0.002
_refine_ls_shift/su_mean 0.000
_refine_ls_structure_factor_coef Fsqd
_refine_ls_weighting_details 'calc w=1/[\s^2^(Fo^2^)+(0.0512P)^2^+0.0000P] where P=(Fo^2^+2Fc^2^)/3'
_refine_ls_weighting_scheme calc
_refine_ls_wR_factor_gt 0.0845
_refine_ls_wR_factor_ref 0.1172
_reflns_number_gt 2363
_reflns_number_total 2999
_reflns_threshold_expression >2sigma(I)
_cod_data_source_file ic800195u-file003_2.cif
_cod_data_source_block 2
_cod_depositor_comments
;
The following automatic conversions were performed:
'_symmetry_cell_setting' value 'Orthorhombic' changed to 'orthorhombic'
according to '/home/saulius/struct/CIF-dictionaries/cif_core.dic'
dictionary named 'cif_core.dic' version 2.4.1 from 2010-06-29.

Automatic conversion script
Id: cif_fix_enum 1527 2010-12-29 10:47:43Z saulius 
;
_cod_database_code 4305012

loop_
_symmetry_equiv_pos_as_xyz
'x, y, z'
'-x+1/2, -y, z+1/2'
'-x, y+1/2, -z+1/2'
'x+1/2, -y+1/2, -z'

loop_
_atom_site_label
_atom_site_type_symbol
_atom_site_fract_x
_atom_site_fract_y
_atom_site_fract_z
_atom_site_U_iso_or_equiv
_atom_site_adp_type
_atom_site_occupancy
_atom_site_symmetry_multiplicity
_atom_site_calc_flag
_atom_site_refinement_flags
_atom_site_disorder_assembly
_atom_site_disorder_group
Co1 Co 0.99590(9) 0.52105(5) 0.68849(5) 0.0160(2) Uani 1 1 d . . .
O1 O 0.5636(4) 0.5208(3) 1.0629(3) 0.0196(11) Uani 1 1 d . . .
O1W O 0.6477(6) 0.6774(4) 0.6713(4) 0.0639(19) Uani 1 1 d . . .
O2 O 0.9337(4) 0.4103(3) 0.7757(3) 0.0219(12) Uani 1 1 d . . .
O2W O 0.8918(6) 0.8049(4) 0.6211(4) 0.0515(17) Uani 1 1 d . . .
O3 O 0.5250(5) 0.3786(3) 1.0981(3) 0.0208(11) Uani 1 1 d . . .
O6 O 0.7884(4) 0.5113(3) 0.7268(3) 0.0227(11) Uani 1 1 d . . .
N1 N 1.9323(5) 0.0985(3) 0.7120(3) 0.0196(14) Uani 1 1 d . . .
N2 N 1.1926(5) 0.4646(3) 0.6638(3) 0.0192(14) Uani 1 1 d . . .
C3 C 0.4280(7) 0.3892(5) 0.9258(4) 0.0262(19) Uani 1 1 d . . .
H3A H 0.3795 0.3486 0.9621 0.039 Uiso 1 1 calc R . .
H3B H 0.4311 0.3627 0.8723 0.039 Uiso 1 1 calc R . .
H3C H 0.3804 0.4469 0.9236 0.039 Uiso 1 1 calc R . .
C7 C 0.5571(6) 0.4372(5) 1.0426(4) 0.0149(16) Uani 1 1 d . . .
C8 C 0.6941(7) 0.4064(4) 0.8269(4) 0.0209(17) Uani 1 1 d . . .
H8A H 0.6096 0.4053 0.7935 0.025 Uiso 1 1 calc R . .
C10 C 1.8483(7) 0.0626(4) 0.6537(4) 0.0209(17) Uani 1 1 d . . .
H10A H 1.8274 0.0005 0.6565 0.025 Uiso 1 1 calc R . .
C11 C 0.6564(8) 0.3119(4) 0.9502(4) 0.0256(19) Uani 1 1 d . . .
H11A H 0.5944 0.2606 0.9600 0.031 Uiso 1 1 calc R . .
H11B H 0.7318 0.3095 0.9894 0.031 Uiso 1 1 calc R . .
C12 C 1.8193(6) 0.2060(4) 0.5857(4) 0.0145(16) Uani 1 1 d . . .
C13 C 1.7535(7) 0.2642(4) 0.5220(4) 0.0175(17) Uani 1 1 d . . .
H13A H 1.7507 0.2303 0.4711 0.021 Uiso 1 1 calc R . .
H13B H 1.8107 0.3181 0.5134 0.021 Uiso 1 1 calc R . .
C14 C 1.9076(7) 0.2425(4) 0.6431(4) 0.0213(18) Uani 1 1 d . . .
H14A H 1.9326 0.3040 0.6398 0.026 Uiso 1 1 calc R . .
C15 C 1.2902(7) 0.5109(5) 0.6204(4) 0.0276(18) Uani 1 1 d . . .
H15A H 1.2660 0.5673 0.5981 0.033 Uiso 1 1 calc R . .
C16 C 0.6639(6) 0.4694(4) 0.9006(4) 0.0187(16) Uani 1 1 d . . .
C17 C 0.8119(7) 0.4434(4) 0.7724(4) 0.0170(16) Uani 1 1 d . . .
C18 C 1.6050(7) 0.2948(4) 0.5441(4) 0.0176(17) Uani 1 1 d . . .
H18A H 1.5662 0.3295 0.4991 0.021 Uiso 1 1 calc R . .
H18B H 1.5473 0.2411 0.5524 0.021 Uiso 1 1 calc R . .
C19 C 1.2299(6) 0.3825(4) 0.6924(4) 0.0220(16) Uani 1 1 d . . .
H19A H 1.1646 0.3485 0.7213 0.026 Uiso 1 1 calc R . .
C22 C 1.6024(7) 0.3540(4) 0.6216(4) 0.0213(17) Uani 1 1 d . . .
H22A H 1.6307 0.3170 0.6679 0.026 Uiso 1 1 calc R . .
H22B H 1.6688 0.4036 0.6159 0.026 Uiso 1 1 calc R . .
C23 C 1.4610(6) 0.3932(4) 0.6378(4) 0.0177(17) Uani 1 1 d . . .
C24 C 0.7139(8) 0.3092(4) 0.8612(4) 0.0269(18) Uani 1 1 d . . .
H24A H 0.8115 0.2925 0.8611 0.032 Uiso 1 1 calc R . .
H24B H 0.6629 0.2650 0.8287 0.032 Uiso 1 1 calc R . .
C25 C 1.3621(7) 0.3453(4) 0.6811(4) 0.0225(17) Uani 1 1 d . . .
H25A H 1.3835 0.2881 0.7028 0.027 Uiso 1 1 calc R . .
C27 C 0.8022(6) 0.4961(4) 0.9417(4) 0.0252(18) Uani 1 1 d . . .
H27A H 0.8535 0.5362 0.9064 0.038 Uiso 1 1 calc R . .
H27B H 0.8559 0.4419 0.9521 0.038 Uiso 1 1 calc R . .
H27C H 0.7834 0.5268 0.9923 0.038 Uiso 1 1 calc R . .
C28 C 1.7921(6) 0.1128(4) 0.5908(4) 0.0174(16) Uani 1 1 d . . .
H28A H 1.7363 0.0844 0.5520 0.021 Uiso 1 1 calc R . .
C29 C 0.5766(7) 0.4040(4) 0.9570(4) 0.0193(18) Uani 1 1 d . . .
C31 C 1.4221(7) 0.4792(5) 0.6078(4) 0.0300(18) Uani 1 1 d . . .
H31A H 1.4860 0.5147 0.5793 0.036 Uiso 1 1 calc R . .
C32 C 0.5867(7) 0.5567(4) 0.8771(4) 0.0283(19) Uani 1 1 d . . .
H32A H 0.6453 0.5940 0.8433 0.042 Uiso 1 1 calc R . .
H32B H 0.5625 0.5901 0.9256 0.042 Uiso 1 1 calc R . .
H32C H 0.5036 0.5411 0.8478 0.042 Uiso 1 1 calc R . .
C33 C 1.9598(6) 0.1891(4) 0.7055(4) 0.0195(17) Uani 1 1 d . . .
H33A H 2.0161 0.2166 0.7447 0.023 Uiso 1 1 calc R . .

loop_
_atom_site_aniso_label
_atom_site_aniso_U_11
_atom_site_aniso_U_22
_atom_site_aniso_U_33
_atom_site_aniso_U_23
_atom_site_aniso_U_13
_atom_site_aniso_U_12
Co1 0.0155(4) 0.0168(4) 0.0158(5) -0.0006(4) -0.0010(5) 0.0010(5)
O1 0.025(2) 0.016(2) 0.018(3) -0.001(2) 0.004(2) 0.002(2)
O1W 0.065(4) 0.056(4) 0.070(5) 0.010(4) 0.011(4) 0.018(3)
O2 0.020(3) 0.021(3) 0.024(3) 0.000(2) 0.007(2) 0.001(2)
O2W 0.049(4) 0.052(4) 0.053(4) -0.010(3) -0.009(3) 0.009(3)
O3 0.029(3) 0.018(2) 0.016(3) 0.002(2) 0.002(3) 0.001(2)
O6 0.018(2) 0.027(3) 0.022(3) 0.006(3) -0.004(2) 0.000(2)
N1 0.021(3) 0.016(3) 0.022(4) -0.002(3) 0.001(3) 0.003(2)
N2 0.025(3) 0.014(3) 0.019(3) -0.003(3) -0.003(3) 0.005(3)
C3 0.029(4) 0.030(4) 0.019(5) -0.009(4) -0.002(4) -0.002(4)
C7 0.005(3) 0.022(4) 0.018(4) 0.006(3) 0.000(3) 0.006(3)
C8 0.026(4) 0.024(4) 0.013(4) -0.004(3) 0.000(4) -0.002(3)
C10 0.024(4) 0.012(3) 0.027(5) -0.007(3) 0.000(4) -0.002(3)
C11 0.043(5) 0.018(4) 0.015(4) 0.000(3) 0.004(4) 0.001(3)
C12 0.008(4) 0.019(4) 0.016(4) -0.001(3) 0.005(3) 0.004(3)
C13 0.019(4) 0.016(4) 0.017(5) -0.003(3) 0.007(4) 0.004(3)
C14 0.025(4) 0.014(4) 0.024(5) 0.005(3) 0.001(4) -0.003(3)
C15 0.027(4) 0.021(4) 0.035(5) 0.012(4) 0.002(4) -0.001(4)
C16 0.017(4) 0.022(4) 0.017(4) -0.004(4) 0.002(3) -0.001(3)
C17 0.016(4) 0.023(4) 0.012(4) -0.014(3) 0.004(4) -0.004(3)
C18 0.023(4) 0.018(4) 0.012(4) 0.001(3) -0.001(3) -0.001(3)
C19 0.018(4) 0.026(4) 0.022(4) -0.002(4) -0.002(4) -0.005(3)
C22 0.024(4) 0.023(4) 0.016(4) 0.000(3) -0.004(4) 0.001(3)
C23 0.015(4) 0.030(4) 0.008(4) -0.005(3) 0.003(3) 0.002(3)
C24 0.034(4) 0.022(4) 0.025(4) -0.004(4) 0.007(4) -0.001(3)
C25 0.023(4) 0.019(3) 0.026(4) 0.002(4) -0.007(4) 0.009(3)
C27 0.023(4) 0.031(5) 0.021(4) -0.008(3) 0.009(4) -0.003(3)
C28 0.015(4) 0.021(4) 0.016(4) 0.001(3) -0.007(3) 0.000(3)
C29 0.021(4) 0.019(4) 0.017(5) 0.002(3) 0.004(4) 0.002(3)
C31 0.021(4) 0.026(4) 0.043(5) 0.015(4) 0.008(4) 0.003(4)
C32 0.033(4) 0.023(4) 0.030(5) 0.003(3) 0.001(4) -0.002(3)
C33 0.020(4) 0.019(3) 0.020(4) -0.005(3) 0.003(3) -0.002(3)

loop_
_atom_type_symbol
_atom_type_description
_atom_type_scat_dispersion_real
_atom_type_scat_dispersion_imag
_atom_type_scat_source
C C 0.0033 0.0016 'International Tables Vol C Tables 4.2.6.8 and 6.1.1.4'
H H 0.0000 0.0000 'International Tables Vol C Tables 4.2.6.8 and 6.1.1.4'
N N 0.0061 0.0033 'International Tables Vol C Tables 4.2.6.8 and 6.1.1.4'
O O 0.0106 0.0060 'International Tables Vol C Tables 4.2.6.8 and 6.1.1.4'
Co Co 0.3494 0.9721 'International Tables Vol C Tables 4.2.6.8 and 6.1.1.4'

loop_
_geom_angle_atom_site_label_1
_geom_angle_atom_site_label_2
_geom_angle_atom_site_label_3
_geom_angle
_geom_angle_site_symmetry_1
_geom_angle_site_symmetry_3
_geom_angle_publ_flag
O3 Co1 O6 99.67(17) 2_664 . ?
O3 Co1 N1 101.80(18) 2_664 3_856 ?
O6 Co1 N1 96.69(19) . 3_856 ?
O3 Co1 N2 102.99(19) 2_664 . ?
O6 Co1 N2 152.52(19) . . ?
N1 Co1 N2 93.7(2) 3_856 . ?
O3 Co1 O1 60.77(16) 2_664 2_664 ?
O6 Co1 O1 90.80(16) . 2_664 ?
N1 Co1 O1 162.09(18) 3_856 2_664 ?
N2 Co1 O1 86.88(18) . 2_664 ?
O3 Co1 O2 158.66(17) 2_664 . ?
O6 Co1 O2 60.38(16) . . ?
N1 Co1 O2 88.88(18) 3_856 . ?
N2 Co1 O2 94.58(18) . . ?
O1 Co1 O2 108.93(16) 2_664 . ?
O3 Co1 C17 129.5(2) 2_664 . ?
O6 Co1 C17 30.11(17) . . ?
N1 Co1 C17 92.8(2) 3_856 . ?
N2 Co1 C17 124.2(2) . . ?
O1 Co1 C17 101.64(18) 2_664 . ?
O2 Co1 C17 30.27(17) . . ?
C7 O1 Co1 88.0(4) . 2_665 ?
C17 O2 Co1 86.8(4) . . ?
C7 O3 Co1 93.3(4) . 2_665 ?
C17 O6 Co1 93.5(4) . . ?
C33 N1 C10 116.0(6) . . ?
C33 N1 Co1 121.5(4) . 3_846 ?
C10 N1 Co1 122.3(4) . 3_846 ?
C19 N2 C15 116.4(5) . . ?
C19 N2 Co1 121.7(4) . . ?
C15 N2 Co1 121.8(4) . . ?
C29 C3 H3A 109.5 . . ?
C29 C3 H3B 109.5 . . ?
H3A C3 H3B 109.5 . . ?
C29 C3 H3C 109.5 . . ?
H3A C3 H3C 109.5 . . ?
H3B C3 H3C 109.5 . . ?
O1 C7 O3 117.8(6) . . ?
O1 C7 C29 123.5(6) . . ?
O3 C7 C29 118.5(6) . . ?
C24 C8 C17 116.4(6) . . ?
C24 C8 C16 106.6(5) . . ?
C17 C8 C16 112.6(5) . . ?
C24 C8 H8A 106.9 . . ?
C17 C8 H8A 106.9 . . ?
C16 C8 H8A 106.9 . . ?
N1 C10 C28 123.8(6) . . ?
N1 C10 H10A 118.1 . . ?
C28 C10 H10A 118.1 . . ?
C29 C11 C24 105.3(5) . . ?
C29 C11 H11A 110.7 . . ?
C24 C11 H11A 110.7 . . ?
C29 C11 H11B 110.7 . . ?
C24 C11 H11B 110.7 . . ?
H11A C11 H11B 108.8 . . ?
C14 C12 C28 117.1(6) . . ?
C14 C12 C13 121.4(5) . . ?
C28 C12 C13 121.5(6) . . ?
C12 C13 C18 113.2(5) . . ?
C12 C13 H13A 108.9 . . ?
C18 C13 H13A 108.9 . . ?
C12 C13 H13B 108.9 . . ?
C18 C13 H13B 108.9 . . ?
H13A C13 H13B 107.7 . . ?
C12 C14 C33 120.8(6) . . ?
C12 C14 H14A 119.6 . . ?
C33 C14 H14A 119.6 . . ?
N2 C15 C31 123.5(6) . . ?
N2 C15 H15A 118.2 . . ?
C31 C15 H15A 118.2 . . ?
C32 C16 C27 108.6(5) . . ?
C32 C16 C8 113.0(5) . . ?
C27 C16 C8 109.3(5) . . ?
C32 C16 C29 113.3(5) . . ?
C27 C16 C29 110.9(5) . . ?
C8 C16 C29 101.5(5) . . ?
O6 C17 O2 119.3(6) . . ?
O6 C17 C8 119.1(6) . . ?
O2 C17 C8 121.4(6) . . ?
O6 C17 Co1 56.4(3) . . ?
O2 C17 Co1 62.9(3) . . ?
C8 C17 Co1 173.6(4) . . ?
C22 C18 C13 111.9(5) . . ?
C22 C18 H18A 109.2 . . ?
C13 C18 H18A 109.2 . . ?
C22 C18 H18B 109.2 . . ?
C13 C18 H18B 109.2 . . ?
H18A C18 H18B 107.9 . . ?
N2 C19 C25 123.2(6) . . ?
N2 C19 H19A 118.4 . . ?
C25 C19 H19A 118.4 . . ?
C23 C22 C18 112.1(5) . . ?
C23 C22 H22A 109.2 . . ?
C18 C22 H22A 109.2 . . ?
C23 C22 H22B 109.2 . . ?
C18 C22 H22B 109.2 . . ?
H22A C22 H22B 107.9 . . ?
C25 C23 C31 116.9(6) . . ?
C25 C23 C22 121.6(6) . . ?
C31 C23 C22 121.5(6) . . ?
C8 C24 C11 106.0(5) . . ?
C8 C24 H24A 110.5 . . ?
C11 C24 H24A 110.5 . . ?
C8 C24 H24B 110.5 . . ?
C11 C24 H24B 110.5 . . ?
H24A C24 H24B 108.7 . . ?
C23 C25 C19 120.0(6) . . ?
C23 C25 H25A 120.0 . . ?
C19 C25 H25A 120.0 . . ?
C16 C27 H27A 109.5 . . ?
C16 C27 H27B 109.5 . . ?
H27A C27 H27B 109.5 . . ?
C16 C27 H27C 109.5 . . ?
H27A C27 H27C 109.5 . . ?
H27B C27 H27C 109.5 . . ?
C10 C28 C12 119.5(6) . . ?
C10 C28 H28A 120.2 . . ?
C12 C28 H28A 120.2 . . ?
C7 C29 C3 104.0(5) . . ?
C7 C29 C11 114.2(6) . . ?
C3 C29 C11 108.3(6) . . ?
C7 C29 C16 115.0(6) . . ?
C3 C29 C16 112.8(6) . . ?
C11 C29 C16 102.7(5) . . ?
C15 C31 C23 119.9(6) . . ?
C15 C31 H31A 120.0 . . ?
C23 C31 H31A 120.0 . . ?
C16 C32 H32A 109.5 . . ?
C16 C32 H32B 109.5 . . ?
H32A C32 H32B 109.5 . . ?
C16 C32 H32C 109.5 . . ?
H32A C32 H32C 109.5 . . ?
H32B C32 H32C 109.5 . . ?
N1 C33 C14 122.6(6) . . ?
N1 C33 H33A 118.7 . . ?
C14 C33 H33A 118.7 . . ?

loop_
_geom_bond_atom_site_label_1
_geom_bond_atom_site_label_2
_geom_bond_distance
_geom_bond_site_symmetry_2
_geom_bond_publ_flag
Co1 O3 2.094(4) 2_664 ?
Co1 O6 2.097(4) . ?
Co1 N1 2.102(5) 3_856 ?
Co1 N2 2.103(5) . ?
Co1 O1 2.223(4) 2_664 ?
Co1 O2 2.239(4) . ?
Co1 C17 2.512(7) . ?
O1 C7 1.266(7) . ?
O1 Co1 2.223(4) 2_665 ?
O2 C17 1.268(7) . ?
O3 C7 1.287(7) . ?
O3 Co1 2.094(4) 2_665 ?
O6 C17 1.262(7) . ?
N1 C33 1.353(7) . ?
N1 C10 1.357(8) . ?
N1 Co1 2.102(5) 3_846 ?
N2 C19 1.336(8) . ?
N2 C15 1.359(8) . ?
C3 C29 1.533(8) . ?
C3 H3A 0.9600 . ?
C3 H3B 0.9600 . ?
C3 H3C 0.9600 . ?
C7 C29 1.497(10) . ?
C8 C24 1.538(8) . ?
C8 C17 1.540(9) . ?
C8 C16 1.546(9) . ?
C8 H8A 0.9800 . ?
C10 C28 1.375(9) . ?
C10 H10A 0.9300 . ?
C11 C29 1.552(9) . ?
C11 C24 1.562(9) . ?
C11 H11A 0.9700 . ?
C11 H11B 0.9700 . ?
C12 C14 1.375(9) . ?
C12 C28 1.388(8) . ?
C12 C13 1.488(9) . ?
C13 C18 1.540(8) . ?
C13 H13A 0.9700 . ?
C13 H13B 0.9700 . ?
C14 C33 1.381(9) . ?
C14 H14A 0.9300 . ?
C15 C31 1.366(9) . ?
C15 H15A 0.9300 . ?
C16 C32 1.525(8) . ?
C16 C27 1.541(9) . ?
C16 C29 1.572(9) . ?
C18 C22 1.537(9) . ?
C18 H18A 0.9700 . ?
C18 H18B 0.9700 . ?
C19 C25 1.395(8) . ?
C19 H19A 0.9300 . ?
C22 C23 1.500(8) . ?
C22 H22A 0.9700 . ?
C22 H22B 0.9700 . ?
C23 C25 1.378(9) . ?
C23 C31 1.399(9) . ?
C24 H24A 0.9700 . ?
C24 H24B 0.9700 . ?
C25 H25A 0.9300 . ?
C27 H27A 0.9600 . ?
C27 H27B 0.9600 . ?
C27 H27C 0.9600 . ?
C28 H28A 0.9300 . ?
C31 H31A 0.9300 . ?
C32 H32A 0.9600 . ?
C32 H32B 0.9600 . ?
C32 H32C 0.9600 . ?
C33 H33A 0.9300 . ?
